data_2214073
loop_
_publ_author_name
'Gao, Yu-Xiang'
'Wang, Li-Bin'
'Hao, Xiang-Rong'

_publ_section_title
;
 Poly[chlorido-\m~3~-1,2,4-triazolato-nickel(II)]
;
_journal_coeditor_code BR2041
_journal_issue 7
_journal_name_full 'Acta Crystallographica Section E'
_journal_page_first m1800
_journal_page_last m1800
_journal_paper_doi 10.1107/S1600536807025962
_journal_volume 63
_journal_year 2007
_chemical_formula_iupac '[Ni (C2 H2 N3) Cl]'
_chemical_formula_moiety 'C2 H2 Cl N3 Ni'
_chemical_formula_sum 'C2 H2 Cl N3 Ni'
_chemical_formula_weight 162.23
_chemical_name_systematic
;
Poly[chlorido-\m~3~-1,2,4-triazolato-nickel(II)]
;
_space_group_IT_number 14
_symmetry_cell_setting monoclinic
_symmetry_space_group_name_Hall '-P 2yn'
_symmetry_space_group_name_H-M 'P 1 21/n 1'
_atom_sites_solution_hydrogens geom
_atom_sites_solution_primary direct
_atom_sites_solution_secondary difmap
_audit_creation_method SHELXL-97
_cell_angle_alpha 90.00
_cell_angle_beta 99.542(2)
_cell_angle_gamma 90.00
_cell_formula_units_Z 4
_cell_length_a 6.1455(18)
_cell_length_b 9.764(2)
_cell_length_c 8.857(2)
_cell_measurement_reflns_used 2213
_cell_measurement_temperature 293(2)
_cell_measurement_theta_max 26.39
_cell_measurement_theta_min 2.86
_cell_volume 524.1(2)
_computing_cell_refinement XSCANS
_computing_data_collection 'XSCANS (Bruker 2001)'
_computing_data_reduction 'SHELXTL (Bruker, 1999)'
_computing_molecular_graphics SHELXTL
_computing_publication_material SHELXTL
_computing_structure_refinement 'SHELXL97 (Sheldrick, 1997)'
_computing_structure_solution 'SHELXS97 (Sheldrick, 1990)'
_diffrn_ambient_temperature 293(2)
_diffrn_measured_fraction_theta_full 0.991
_diffrn_measured_fraction_theta_max 0.991
_diffrn_measurement_device_type 'Bruker P4'
_diffrn_measurement_method \w
_diffrn_radiation_monochromator graphite
_diffrn_radiation_source 'fine-focus sealed tube'
_diffrn_radiation_type MoK\a
_diffrn_radiation_wavelength 0.71073
_diffrn_reflns_av_R_equivalents 0.0277
_diffrn_reflns_av_sigmaI/netI 0.0232
_diffrn_reflns_limit_h_max 7
_diffrn_reflns_limit_h_min -7
_diffrn_reflns_limit_k_max 12
_diffrn_reflns_limit_k_min -12
_diffrn_reflns_limit_l_max 10
_diffrn_reflns_limit_l_min -10
_diffrn_reflns_number 44136
_diffrn_reflns_theta_full 26.02
_diffrn_reflns_theta_max 26.02
_diffrn_reflns_theta_min 3.13
_diffrn_standards_number 0
_exptl_absorpt_coefficient_mu 4.069
_exptl_absorpt_correction_T_max 0.6864
_exptl_absorpt_correction_T_min 0.6864
_exptl_absorpt_correction_type none
_exptl_crystal_colour green
_exptl_crystal_density_diffrn 2.056
_exptl_crystal_density_method 'not measured'
_exptl_crystal_description block
_exptl_crystal_F_000 320
_exptl_crystal_size_max 0.10
_exptl_crystal_size_mid 0.10
_exptl_crystal_size_min 0.10
_refine_diff_density_max 0.268
_refine_diff_density_min -0.433
_refine_ls_extinction_coef 0.036(3)
_refine_ls_extinction_expression Fc^*^=kFc[1+0.001xFc^2^\l^3^/sin(2\q)]^-1/4^
_refine_ls_extinction_method SHELXL97
_refine_ls_goodness_of_fit_ref 1.000
_refine_ls_hydrogen_treatment noref
_refine_ls_matrix_type full
_refine_ls_number_parameters 65
_refine_ls_number_reflns 1024
_refine_ls_number_restraints 0
_refine_ls_restrained_S_all 1.000
_refine_ls_R_factor_all 0.0251
_refine_ls_R_factor_gt 0.0216
_refine_ls_shift/su_max 0.021
_refine_ls_shift/su_mean 0.004
_refine_ls_structure_factor_coef Fsqd
_refine_ls_weighting_details 'calc w=1/[\s^2^(Fo^2^)+(0.0426P)^2^+0.2251P] where P=(Fo^2^+2Fc^2^)/3'
_refine_ls_weighting_scheme calc
_refine_ls_wR_factor_gt 0.0623
_refine_ls_wR_factor_ref 0.0650
_reflns_number_gt 923
_reflns_number_total 1024
_reflns_threshold_expression I>2\s(I)
_cod_data_source_file br2041.cif
_cod_data_source_block I
_cod_depositor_comments
;
The following automatic conversions were performed:
'_symmetry_cell_setting' value 'Monoclinic' changed to 'monoclinic'
according to '/home/saulius/struct/CIF-dictionaries/cif_core.dic'
dictionary named 'cif_core.dic' version 2.4.1 from 2010-06-29.

Automatic conversion script
Id: cif_fix_enum 1527 2010-12-29 10:47:43Z saulius 

The following automatic conversions were performed:

'_symmetry_cell_setting' value 'Monoclinic' changed to 'monoclinic'
according to /home/saulius/struct/CIF-dictionaries/cif_core.dic
dictionary named 'cif_core.dic' version 2.4.1 from 2010-06-29.

Automatic conversion script
Id: cif_fix_values 1715 2011-07-08 13:25:40Z adriana 
;
_cod_original_sg_symbol_H-M 'P 21/n'
_cod_database_code 2214073
_cod_database_fobs_code 2214073

loop_
_symmetry_equiv_pos_as_xyz
'x, y, z'
'-x+1/2, y+1/2, -z+1/2'
'-x, -y, -z'
'x-1/2, -y-1/2, z-1/2'

loop_
_atom_site_type_symbol
_atom_site_label
_atom_site_fract_x
_atom_site_fract_y
_atom_site_fract_z
_atom_site_U_iso_or_equiv
_atom_site_adp_type
_atom_site_calc_flag
_atom_site_refinement_flags
_atom_site_occupancy
Ni Ni1 1.04409(5) 0.58054(3) 0.81491(3) 0.01943(16) Uani d . 1
Cl Cl1 1.30630(14) 0.55345(9) 0.67321(9) 0.0469(2) Uani d . 1
N N1 0.8721(4) 0.4084(2) 0.8360(3) 0.0294(5) Uani d . 1
C C1 0.7601(4) 0.3316(3) 0.7286(3) 0.0319(6) Uani d . 1
H H1 0.7529 0.3475 0.6244 0.038 Uiso calc R 1
N N3 0.6573(4) 0.2276(2) 0.7863(3) 0.0304(5) Uani d . 1
C C2 0.7132(5) 0.2456(3) 0.9381(3) 0.0352(7) Uani d . 1
H H2 0.6665 0.1887 1.0106 0.042 Uiso calc R 1
N N2 0.8407(4) 0.3522(2) 0.9727(2) 0.0314(5) Uani d . 1

loop_
_atom_site_aniso_label
_atom_site_aniso_U_11
_atom_site_aniso_U_22
_atom_site_aniso_U_33
_atom_site_aniso_U_12
_atom_site_aniso_U_13
_atom_site_aniso_U_23
Ni1 0.0242(2) 0.0181(2) 0.0153(2) -0.00054(11) 0.00114(13) 0.00152(10)
Cl1 0.0453(5) 0.0556(5) 0.0437(5) 0.0037(4) 0.0191(4) -0.0021(4)
N1 0.0364(13) 0.0288(12) 0.0222(11) -0.0032(9) 0.0024(9) 0.0037(8)
C1 0.0416(16) 0.0320(15) 0.0215(13) -0.0040(13) 0.0032(11) -0.0011(11)
N3 0.0363(12) 0.0259(11) 0.0277(11) -0.0041(9) 0.0020(9) -0.0022(9)
C2 0.0467(17) 0.0317(15) 0.0254(14) -0.0120(13) 0.0009(12) 0.0026(12)
N2 0.0407(13) 0.0304(12) 0.0215(11) -0.0042(10) 0.0006(9) 0.0029(9)

loop_
_atom_type_symbol
_atom_type_description
_atom_type_scat_dispersion_real
_atom_type_scat_dispersion_imag
_atom_type_scat_source
C C 0.0033 0.0016 'International Tables Vol C Tables 4.2.6.8 and 6.1.1.4'
H H 0.0000 0.0000 'International Tables Vol C Tables 4.2.6.8 and 6.1.1.4'
N N 0.0061 0.0033 'International Tables Vol C Tables 4.2.6.8 and 6.1.1.4'
Cl Cl 0.1484 0.1585 'International Tables Vol C Tables 4.2.6.8 and 6.1.1.4'
Ni Ni 0.3393 1.1124 'International Tables Vol C Tables 4.2.6.8 and 6.1.1.4'

loop_
_geom_angle_atom_site_label_1
_geom_angle_atom_site_label_2
_geom_angle_atom_site_label_3
_geom_angle_site_symmetry_1
_geom_angle_site_symmetry_3
_geom_angle
N2 Ni1 N3 3_767 2_656 106.27(10)
N2 Ni1 N1 3_767 . 107.19(9)
N3 Ni1 N1 2_656 . 110.16(10)
N2 Ni1 Cl1 3_767 . 113.15(7)
N3 Ni1 Cl1 2_656 . 106.55(7)
N1 Ni1 Cl1 . . 113.31(8)
C1 N1 N2 . . 106.1(2)
C1 N1 Ni1 . . 129.08(19)
N2 N1 Ni1 . . 124.73(16)
N1 C1 N3 . . 112.3(2)
N1 C1 H1 . . 123.8
N3 C1 H1 . . 123.8
C2 N3 C1 . . 102.9(2)
C2 N3 Ni1 . 2_646 125.28(19)
C1 N3 Ni1 . 2_646 131.76(18)
N2 C2 N3 . . 112.5(2)
N2 C2 H2 . . 123.8
N3 C2 H2 . . 123.7
C2 N2 N1 . . 106.2(2)
C2 N2 Ni1 . 3_767 125.75(18)
N1 N2 Ni1 . 3_767 128.08(17)

loop_
_geom_bond_atom_site_label_1
_geom_bond_atom_site_label_2
_geom_bond_site_symmetry_2
_geom_bond_distance
Ni1 N2 3_767 2.007(2)
Ni1 N3 2_656 2.007(2)
Ni1 N1 . 2.011(2)
Ni1 Cl1 . 2.2164(9)
N1 C1 . 1.313(3)
N1 N2 . 1.371(3)
C1 N3 . 1.341(3)
C1 H1 . 0.9300
N3 C2 . 1.343(3)
N3 Ni1 2_646 2.007(2)
C2 N2 . 1.308(3)
C2 H2 . 0.9300
N2 Ni1 3_767 2.007(2)
